data_7036303
loop_
_publ_author_name
'Kumar, Amit'
'Pandey, Rampal'
'Kumar, Ashish'
'Gupta, Rakesh Kumar'
'Dubey, Mrigendra'
'Mohammed, Akbar'
'Mobin, Shaikh M.'
'Pandey, Daya Shankar'

_publ_section_title
;
 Self-assembled copper(ii) metallacycles derived from asymmetric Schiff
 base ligands: efficient hosts for ADP/ATP in phosphate buffer.
;
_journal_issue 39
_journal_name_full 'Dalton transactions (Cambridge, England : 2003)'
_journal_page_first 17152
_journal_page_last 17165
_journal_paper_doi 10.1039/c5dt01433f
_journal_volume 44
_journal_year 2015
_chemical_formula_sum 'C25 H26 N2 O2'
_chemical_formula_weight 386.48
_chemical_name_systematic
;
 ?
;
_space_group_IT_number 2
_symmetry_cell_setting triclinic
_symmetry_space_group_name_Hall '-P 1'
_symmetry_space_group_name_H-M 'P -1'
_atom_sites_solution_hydrogens geom
_atom_sites_solution_primary direct
_atom_sites_solution_secondary difmap
_audit_creation_method SHELXL-97
_audit_update_record
;
2015-05-25 deposited with the CCDC.
2015-08-26 downloaded from the CCDC.
;
_cell_angle_alpha 76.550(4)
_cell_angle_beta 81.398(4)
_cell_angle_gamma 86.999(4)
_cell_formula_units_Z 2
_cell_length_a 8.0864(4)
_cell_length_b 9.4932(5)
_cell_length_c 14.1197(6)
_cell_measurement_reflns_used 2314
_cell_measurement_temperature 150(2)
_cell_measurement_theta_max 32.5723
_cell_measurement_theta_min 2.9300
_cell_volume 1042.15(9)
_computing_cell_refinement 'CrysAlis RED, Oxford Diffraction Ltd.,'
_computing_data_collection 'CrysAlis CCD, Oxford Diffraction Ltd.,'
_computing_data_reduction 'CrysAlis RED, Oxford Diffraction Ltd.,'
_computing_molecular_graphics Ortep3
_computing_publication_material Shelx97
_computing_structure_refinement 'SHELXL-97 (Sheldrick, 1997)'
_computing_structure_solution 'SHELXS-97 (Sheldrick, 1997)'
_diffrn_ambient_temperature 150(2)
_diffrn_detector_area_resol_mean 15.9948
_diffrn_measured_fraction_theta_full 0.881
_diffrn_measured_fraction_theta_max 0.881
_diffrn_measurement_device_type 'OXFORD DIFFRACTION SUPER NOVA'
_diffrn_measurement_method \w/q-scan
_diffrn_radiation_monochromator graphite
_diffrn_radiation_source 'Micro-Focus (Cu) X-ray Source'
_diffrn_radiation_type MoK\a
_diffrn_radiation_wavelength 0.71073
_diffrn_reflns_av_R_equivalents 0.0409
_diffrn_reflns_av_sigmaI/netI 0.0658
_diffrn_reflns_limit_h_max 12
_diffrn_reflns_limit_h_min -11
_diffrn_reflns_limit_k_max 13
_diffrn_reflns_limit_k_min -14
_diffrn_reflns_limit_l_max 18
_diffrn_reflns_limit_l_min -20
_diffrn_reflns_number 12457
_diffrn_reflns_theta_full 32.65
_diffrn_reflns_theta_max 32.65
_diffrn_reflns_theta_min 2.94
_exptl_absorpt_coefficient_mu 0.078
_exptl_absorpt_correction_T_max 0.9822
_exptl_absorpt_correction_T_min 0.9746
_exptl_absorpt_correction_type multi-scan
_exptl_absorpt_process_details
;
CrysAlis RED, Oxford Diffraction Ltd.,
Version 1.171.31.7 (release 18-10-2006 CrysAlis171 .NET)
(compiled Oct 18 2006,16:28:17)
Empirical absorption correction using spherical harmonics,
 implemented in SCALE3 ABSPACK scaling algorithm.
;
_exptl_crystal_colour colorless
_exptl_crystal_density_diffrn 1.232
_exptl_crystal_density_method 'not measured'
_exptl_crystal_description block
_exptl_crystal_F_000 412
_exptl_crystal_size_max 0.33
_exptl_crystal_size_mid 0.28
_exptl_crystal_size_min 0.23
_refine_diff_density_max 0.384
_refine_diff_density_min -0.406
_refine_diff_density_rms 0.052
_refine_ls_extinction_method none
_refine_ls_goodness_of_fit_ref 1.020
_refine_ls_hydrogen_treatment riding
_refine_ls_matrix_type full
_refine_ls_number_parameters 267
_refine_ls_number_reflns 6735
_refine_ls_number_restraints 0
_refine_ls_restrained_S_all 1.020
_refine_ls_R_factor_all 0.1580
_refine_ls_R_factor_gt 0.0745
_refine_ls_shift/su_max 0.000
_refine_ls_shift/su_mean 0.000
_refine_ls_structure_factor_coef Fsqd
_refine_ls_weighting_details 'calc w=1/[\s^2^(Fo^2^)+(0.0957P)^2^+0.2375P] where P=(Fo^2^+2Fc^2^)/3'
_refine_ls_weighting_scheme calc
_refine_ls_wR_factor_gt 0.1945
_refine_ls_wR_factor_ref 0.2516
_reflns_number_gt 2998
_reflns_number_total 6735
_reflns_threshold_expression >2sigma(I)
_cod_data_source_file c5dt01433f2.cif
_cod_data_source_block H2L2
_cod_depositor_comments
;
The following automatic conversions were performed:

'_symmetry_cell_setting' value 'Triclinic' changed to 'triclinic'
according to
/usr/data/users/saulius/crontab/automatic-downloads/rss-feeds/RSC/lib/dictionaries/cif_core.dic
dictionary named 'cif_core.dic' version 2.4.2 from 2011-04-26.

Automatic conversion script
Id: cif_fix_values 3271 2015-04-21 07:52:19Z andrius 

 Adding full bibliography for 7036303--7036304.cif.
;
_cod_database_code 7036303

loop_
_symmetry_equiv_pos_as_xyz
'x, y, z'
'-x, -y, -z'

loop_
_atom_site_label
_atom_site_type_symbol
_atom_site_fract_x
_atom_site_fract_y
_atom_site_fract_z
_atom_site_U_iso_or_equiv
_atom_site_adp_type
_atom_site_occupancy
_atom_site_symmetry_multiplicity
_atom_site_calc_flag
_atom_site_refinement_flags
O1 O 0.7041(2) 0.76502(18) 0.28117(12) 0.0648(5) Uani 1 1 d .
H1 H 0.7544 0.6990 0.3173 0.097 Uiso 1 1 calc R
O2 O 0.6447(2) -0.0849(2) 0.71257(12) 0.0682(5) Uani 1 1 d .
H2 H 0.6946 -0.0156 0.6722 0.102 Uiso 1 1 calc R
N1 N 0.7909(2) 0.4949(2) 0.36367(13) 0.0517(5) Uani 1 1 d .
N2 N 0.8803(2) 0.0909(2) 0.63497(13) 0.0541(5) Uani 1 1 d .
C1 C 0.7100(3) 0.4578(3) 0.29648(16) 0.0516(5) Uani 1 1 d .
C2 C 0.7159(4) 0.3029(3) 0.2894(2) 0.0804(9) Uani 1 1 d .
H2A H 0.8323 0.2679 0.2837 0.121 Uiso 1 1 calc R
H2B H 0.6675 0.2948 0.2313 0.121 Uiso 1 1 calc R
H2C H 0.6516 0.2443 0.3486 0.121 Uiso 1 1 calc R
C3 C 0.6242(3) 0.5605(3) 0.23492(17) 0.0530(6) Uani 1 1 d .
H3 H 0.5605 0.5278 0.1931 0.064 Uiso 1 1 calc R
C4 C 0.6246(3) 0.7110(3) 0.22974(16) 0.0520(6) Uani 1 1 d .
C5 C 0.5231(4) 0.8103(3) 0.1604(2) 0.0734(8) Uani 1 1 d .
H5A H 0.5070 0.9041 0.1787 0.110 Uiso 1 1 calc R
H5B H 0.4140 0.7675 0.1642 0.110 Uiso 1 1 calc R
H5C H 0.5820 0.8242 0.0931 0.110 Uiso 1 1 calc R
C6 C 0.9020(3) 0.3973(2) 0.41882(15) 0.0474(5) Uani 1 1 d .
C7 C 0.8394(3) 0.2988(2) 0.50515(15) 0.0490(5) Uani 1 1 d .
C8 C 0.9516(3) 0.1973(2) 0.55216(15) 0.0483(5) Uani 1 1 d .
C9 C 1.1212(3) 0.1926(2) 0.51285(15) 0.0488(5) Uani 1 1 d .
C10 C 1.1775(3) 0.2993(3) 0.43016(16) 0.0542(6) Uani 1 1 d .
H10 H 1.2936 0.3019 0.4056 0.065 Uiso 1 1 calc R
C11 C 1.0718(3) 0.4020(3) 0.38197(16) 0.0514(5) Uani 1 1 d .
C12 C 0.6572(3) 0.3013(3) 0.54653(19) 0.0663(7) Uani 1 1 d .
H12A H 0.6040 0.3904 0.5132 0.099 Uiso 1 1 calc R
H12B H 0.6460 0.2977 0.6171 0.099 Uiso 1 1 calc R
H12C H 0.6028 0.2172 0.5363 0.099 Uiso 1 1 calc R
C13 C 1.2419(3) 0.0731(3) 0.54959(18) 0.0592(6) Uani 1 1 d .
H13A H 1.3319 0.0654 0.4961 0.089 Uiso 1 1 calc R
H13B H 1.1828 -0.0188 0.5723 0.089 Uiso 1 1 calc R
H13C H 1.2896 0.0952 0.6042 0.089 Uiso 1 1 calc R
C14 C 1.1375(3) 0.5093(3) 0.28908(18) 0.0695(7) Uani 1 1 d .
H14A H 1.2601 0.5072 0.2804 0.104 Uiso 1 1 calc R
H14B H 1.0963 0.6068 0.2937 0.104 Uiso 1 1 calc R
H14C H 1.0989 0.4839 0.2327 0.104 Uiso 1 1 calc R
C15 C 0.9512(3) 0.0452(3) 0.71342(16) 0.0521(5) Uani 1 1 d .
H15 H 1.0508 0.0896 0.7190 0.062 Uiso 1 1 calc R
C16 C 0.8828(3) -0.0704(2) 0.79180(15) 0.0506(5) Uani 1 1 d .
C17 C 0.7312(3) -0.1321(3) 0.78626(17) 0.0553(6) Uani 1 1 d .
C18 C 0.6652(3) -0.2506(3) 0.86230(19) 0.0681(7) Uani 1 1 d .
H18 H 0.5612 -0.2904 0.8593 0.082 Uiso 1 1 calc R
C19 C 0.7494(4) -0.3065(3) 0.93838(19) 0.0720(8) Uani 1 1 d .
H19 H 0.7044 -0.3871 0.9872 0.086 Uiso 1 1 calc R
C20 C 0.9033(3) -0.2489(3) 0.94819(17) 0.0611(6) Uani 1 1 d .
C21 C 0.9883(4) -0.3085(4) 1.0287(2) 0.0820(9) Uani 1 1 d .
H21 H 0.9424 -0.3889 1.0774 0.098 Uiso 1 1 calc R
C22 C 1.1340(4) -0.2533(4) 1.0379(2) 0.0962(12) Uani 1 1 d .
H22 H 1.1905 -0.2950 1.0924 0.115 Uiso 1 1 calc R
C23 C 1.2010(4) -0.1352(4) 0.9670(2) 0.0894(11) Uani 1 1 d .
H23 H 1.3034 -0.0963 0.9737 0.107 Uiso 1 1 calc R
C24 C 1.1221(3) -0.0740(3) 0.88790(18) 0.0691(8) Uani 1 1 d .
H24 H 1.1705 0.0068 0.8406 0.083 Uiso 1 1 calc R
C25 C 0.9702(3) -0.1287(3) 0.87529(16) 0.0535(6) Uani 1 1 d .

loop_
_atom_site_aniso_label
_atom_site_aniso_U_11
_atom_site_aniso_U_22
_atom_site_aniso_U_33
_atom_site_aniso_U_23
_atom_site_aniso_U_13
_atom_site_aniso_U_12
O1 0.0808(12) 0.0483(10) 0.0665(11) -0.0043(8) -0.0288(9) 0.0003(8)
O2 0.0716(11) 0.0707(12) 0.0609(10) -0.0025(9) -0.0204(9) -0.0129(9)
N1 0.0583(11) 0.0498(11) 0.0466(10) -0.0035(8) -0.0193(8) 0.0030(8)
N2 0.0658(12) 0.0499(11) 0.0437(10) 0.0006(8) -0.0154(9) -0.0034(9)
C1 0.0568(13) 0.0483(13) 0.0499(12) -0.0070(10) -0.0149(10) -0.0018(10)
C2 0.105(2) 0.0558(17) 0.094(2) -0.0232(15) -0.0530(18) 0.0106(15)
C3 0.0562(13) 0.0506(14) 0.0542(13) -0.0074(10) -0.0212(10) -0.0009(10)
C4 0.0507(12) 0.0555(14) 0.0472(12) -0.0041(10) -0.0110(10) 0.0012(10)
C5 0.0846(19) 0.0610(17) 0.0725(17) -0.0014(13) -0.0307(15) 0.0116(14)
C6 0.0563(13) 0.0440(12) 0.0423(11) -0.0057(9) -0.0151(9) 0.0006(9)
C7 0.0534(12) 0.0472(13) 0.0451(11) -0.0047(9) -0.0117(9) -0.0013(10)
C8 0.0577(13) 0.0448(12) 0.0414(11) -0.0034(9) -0.0131(9) -0.0045(10)
C9 0.0571(13) 0.0463(12) 0.0447(11) -0.0088(9) -0.0161(10) 0.0019(10)
C10 0.0516(12) 0.0584(15) 0.0502(12) -0.0062(10) -0.0096(10) -0.0006(10)
C11 0.0580(13) 0.0499(13) 0.0436(11) -0.0038(9) -0.0086(10) -0.0026(10)
C12 0.0546(14) 0.0730(18) 0.0622(15) 0.0019(13) -0.0073(11) 0.0008(12)
C13 0.0655(14) 0.0572(15) 0.0566(13) -0.0111(11) -0.0211(11) 0.0118(11)
C14 0.0728(16) 0.0689(18) 0.0547(14) 0.0075(12) -0.0033(12) -0.0041(13)
C15 0.0609(13) 0.0481(13) 0.0458(11) -0.0034(9) -0.0133(10) -0.0047(10)
C16 0.0609(13) 0.0448(12) 0.0431(11) -0.0034(9) -0.0073(10) -0.0042(10)
C17 0.0616(14) 0.0537(14) 0.0498(12) -0.0079(10) -0.0101(11) -0.0043(11)
C18 0.0712(16) 0.0665(18) 0.0638(15) -0.0054(13) -0.0085(13) -0.0209(14)
C19 0.0848(19) 0.0658(18) 0.0561(15) 0.0057(12) -0.0047(13) -0.0208(15)
C20 0.0715(16) 0.0556(15) 0.0482(13) 0.0050(11) -0.0073(11) -0.0076(12)
C21 0.095(2) 0.078(2) 0.0578(16) 0.0212(14) -0.0181(15) -0.0159(17)
C22 0.096(2) 0.110(3) 0.0658(18) 0.0300(17) -0.0300(16) -0.020(2)
C23 0.087(2) 0.102(3) 0.0678(17) 0.0217(16) -0.0327(15) -0.0245(18)
C24 0.0735(17) 0.0712(18) 0.0542(14) 0.0117(12) -0.0185(12) -0.0162(14)
C25 0.0630(14) 0.0501(14) 0.0432(11) -0.0019(9) -0.0073(10) -0.0029(11)

loop_
_atom_type_symbol
_atom_type_description
_atom_type_scat_dispersion_real
_atom_type_scat_dispersion_imag
_atom_type_scat_source
C C 0.0033 0.0016 'International Tables Vol C Tables 4.2.6.8 and 6.1.1.4'
H H 0.0000 0.0000 'International Tables Vol C Tables 4.2.6.8 and 6.1.1.4'
N N 0.0061 0.0033 'International Tables Vol C Tables 4.2.6.8 and 6.1.1.4'
O O 0.0106 0.0060 'International Tables Vol C Tables 4.2.6.8 and 6.1.1.4'

loop_
_geom_angle_atom_site_label_1
_geom_angle_atom_site_label_2
_geom_angle_atom_site_label_3
_geom_angle
C4 O1 H1 109.5
C17 O2 H2 109.5
C1 N1 C6 122.8(2)
C15 N2 C8 123.2(2)
N1 C1 C3 120.9(2)
N1 C1 C2 118.7(2)
C3 C1 C2 120.4(2)
C1 C2 H2A 109.5
C1 C2 H2B 109.5
H2A C2 H2B 109.5
C1 C2 H2C 109.5
H2A C2 H2C 109.5
H2B C2 H2C 109.5
C1 C3 C4 124.5(2)
C1 C3 H3 117.8
C4 C3 H3 117.8
O1 C4 C3 122.9(2)
O1 C4 C5 118.3(2)
C3 C4 C5 118.8(2)
C4 C5 H5A 109.5
C4 C5 H5B 109.5
H5A C5 H5B 109.5
C4 C5 H5C 109.5
H5A C5 H5C 109.5
H5B C5 H5C 109.5
C11 C6 C7 121.8(2)
C11 C6 N1 117.81(18)
C7 C6 N1 120.4(2)
C6 C7 C8 118.2(2)
C6 C7 C12 120.8(2)
C8 C7 C12 121.0(2)
C9 C8 C7 121.26(19)
C9 C8 N2 122.02(19)
C7 C8 N2 116.4(2)
C10 C9 C8 117.6(2)
C10 C9 C13 118.2(2)
C8 C9 C13 124.1(2)
C11 C10 C9 122.9(2)
C11 C10 H10 118.5
C9 C10 H10 118.5
C10 C11 C6 118.0(2)
C10 C11 C14 120.8(2)
C6 C11 C14 121.2(2)
C7 C12 H12A 109.5
C7 C12 H12B 109.5
H12A C12 H12B 109.5
C7 C12 H12C 109.5
H12A C12 H12C 109.5
H12B C12 H12C 109.5
C9 C13 H13A 109.5
C9 C13 H13B 109.5
H13A C13 H13B 109.5
C9 C13 H13C 109.5
H13A C13 H13C 109.5
H13B C13 H13C 109.5
C11 C14 H14A 109.5
C11 C14 H14B 109.5
H14A C14 H14B 109.5
C11 C14 H14C 109.5
H14A C14 H14C 109.5
H14B C14 H14C 109.5
N2 C15 C16 121.6(2)
N2 C15 H15 119.2
C16 C15 H15 119.2
C17 C16 C15 119.6(2)
C17 C16 C25 119.24(19)
C15 C16 C25 121.1(2)
O2 C17 C16 122.7(2)
O2 C17 C18 117.4(2)
C16 C17 C18 120.0(2)
C19 C18 C17 120.4(2)
C19 C18 H18 119.8
C17 C18 H18 119.8
C18 C19 C20 122.3(2)
C18 C19 H19 118.8
C20 C19 H19 118.8
C21 C20 C25 120.0(2)
C21 C20 C19 121.3(2)
C25 C20 C19 118.8(2)
C22 C21 C20 121.1(2)
C22 C21 H21 119.4
C20 C21 H21 119.4
C21 C22 C23 119.6(3)
C21 C22 H22 120.2
C23 C22 H22 120.2
C24 C23 C22 121.1(3)
C24 C23 H23 119.4
C22 C23 H23 119.4
C23 C24 C25 121.1(2)
C23 C24 H24 119.4
C25 C24 H24 119.4
C24 C25 C20 117.1(2)
C24 C25 C16 123.6(2)
C20 C25 C16 119.3(2)

loop_
_geom_bond_atom_site_label_1
_geom_bond_atom_site_label_2
_geom_bond_distance
O1 C4 1.245(3)
O1 H1 0.8400
O2 C17 1.320(3)
O2 H2 0.8400
N1 C1 1.348(3)
N1 C6 1.435(3)
N2 C15 1.298(3)
N2 C8 1.425(3)
C1 C3 1.379(3)
C1 C2 1.495(4)
C2 H2A 0.9800
C2 H2B 0.9800
C2 H2C 0.9800
C3 C4 1.414(3)
C3 H3 0.9500
C4 C5 1.500(3)
C5 H5A 0.9800
C5 H5B 0.9800
C5 H5C 0.9800
C6 C11 1.392(3)
C6 C7 1.397(3)
C7 C8 1.409(3)
C7 C12 1.502(3)
C8 C9 1.403(3)
C9 C10 1.392(3)
C9 C13 1.507(3)
C10 C11 1.386(3)
C10 H10 0.9500
C11 C14 1.506(3)
C12 H12A 0.9800
C12 H12B 0.9800
C12 H12C 0.9800
C13 H13A 0.9800
C13 H13B 0.9800
C13 H13C 0.9800
C14 H14A 0.9800
C14 H14B 0.9800
C14 H14C 0.9800
C15 C16 1.432(3)
C15 H15 0.9500
C16 C17 1.407(3)
C16 C25 1.449(3)
C17 C18 1.425(3)
C18 C19 1.347(4)
C18 H18 0.9500
C19 C20 1.423(4)
C19 H19 0.9500
C20 C21 1.406(3)
C20 C25 1.416(3)
C21 C22 1.349(4)
C21 H21 0.9500
C22 C23 1.390(4)
C22 H22 0.9500
C23 C24 1.365(3)
C23 H23 0.9500
C24 C25 1.409(3)
C24 H24 0.9500

loop_
_geom_torsion_atom_site_label_1
_geom_torsion_atom_site_label_2
_geom_torsion_atom_site_label_3
_geom_torsion_atom_site_label_4
_geom_torsion
C6 N1 C1 C3 -170.3(2)
C6 N1 C1 C2 9.3(3)
N1 C1 C3 C4 5.8(4)
C2 C1 C3 C4 -173.8(2)
C1 C3 C4 O1 0.1(4)
C1 C3 C4 C5 -179.0(2)
C1 N1 C6 C11 93.5(3)
C1 N1 C6 C7 -84.9(3)
C11 C6 C7 C8 -3.5(3)
N1 C6 C7 C8 174.81(19)
C11 C6 C7 C12 176.6(2)
N1 C6 C7 C12 -5.1(3)
C6 C7 C8 C9 -1.2(3)
C12 C7 C8 C9 178.7(2)
C6 C7 C8 N2 -174.66(19)
C12 C7 C8 N2 5.2(3)
C15 N2 C8 C9 45.2(3)
C15 N2 C8 C7 -141.4(2)
C7 C8 C9 C10 5.1(3)
N2 C8 C9 C10 178.2(2)
C7 C8 C9 C13 -169.8(2)
N2 C8 C9 C13 3.3(3)
C8 C9 C10 C11 -4.7(4)
C13 C9 C10 C11 170.6(2)
C9 C10 C11 C6 0.2(4)
C9 C10 C11 C14 -176.1(2)
C7 C6 C11 C10 4.0(4)
N1 C6 C11 C10 -174.4(2)
C7 C6 C11 C14 -179.7(2)
N1 C6 C11 C14 2.0(3)
C8 N2 C15 C16 -174.7(2)
N2 C15 C16 C17 -3.0(4)
N2 C15 C16 C25 174.8(2)
C15 C16 C17 O2 -2.2(4)
C25 C16 C17 O2 180.0(2)
C15 C16 C17 C18 177.8(2)
C25 C16 C17 C18 0.0(4)
O2 C17 C18 C19 178.3(3)
C16 C17 C18 C19 -1.7(4)
C17 C18 C19 C20 1.8(5)
C18 C19 C20 C21 179.6(3)
C18 C19 C20 C25 0.0(5)
C25 C20 C21 C22 -0.2(5)
C19 C20 C21 C22 -179.8(4)
C20 C21 C22 C23 0.4(6)
C21 C22 C23 C24 -0.2(6)
C22 C23 C24 C25 -0.1(6)
C23 C24 C25 C20 0.2(4)
C23 C24 C25 C16 -178.5(3)
C21 C20 C25 C24 -0.1(4)
C19 C20 C25 C24 179.5(3)
C21 C20 C25 C16 178.7(3)
C19 C20 C25 C16 -1.7(4)
C17 C16 C25 C24 -179.6(3)
C15 C16 C25 C24 2.6(4)
C17 C16 C25 C20 1.6(4)
C15 C16 C25 C20 -176.1(2)
